data_7160844
loop_
_publ_author_name
'Monika, ?'
'Kumar, Prashant'
'Singh, Brajendra K.'

_publ_section_title
;
 Ru(II)-catalyzed site-selective <i>N</i>-directed C(sp<sup>2</sup>)-H
 alkylation of quinoxalinones with maleimide.
;
_journal_issue 47
_journal_name_full 'Organic &amp; biomolecular chemistry'
_journal_page_first 10743
_journal_page_last 10752
_journal_paper_doi 10.1039/d5ob01524c
_journal_volume 23
_journal_year 2025
_chemical_formula_moiety 'C20 H16 F N3 O3'
_chemical_formula_sum 'C20 H16 F N3 O3'
_chemical_formula_weight 365.36
_chemical_name_systematic 3-(5-fluoro-2-(4-methyl-3-oxo-3,4-dihydroquinoxalin-2-yl)phenyl)-1-methylpyrrolidine-2,5-dione
_space_group_crystal_system orthorhombic
_space_group_IT_number 33
_space_group_name_Hall 'P 2c -2n'
_space_group_name_H-M_alt 'P n a 21'
_atom_sites_solution_hydrogens geom
_atom_sites_solution_primary dual
_audit_creation_date 2025-04-03
_audit_creation_method
;
Olex2 1.3
(compiled 2020.11.12 svn.r5f609507 for OlexSys, GUI svn.r6408)
;
_audit_update_record
;
2025-04-08 deposited with the CCDC.	2025-11-07 downloaded from the CCDC.
;
_cell_angle_alpha 90
_cell_angle_beta 90
_cell_angle_gamma 90
_cell_formula_units_Z 8
_cell_length_a 14.9270(8)
_cell_length_b 11.3024(5)
_cell_length_c 20.4930(9)
_cell_measurement_reflns_used 9892
_cell_measurement_temperature 224(100)
_cell_measurement_theta_max 31.0240
_cell_measurement_theta_min 1.9740
_cell_volume 3457.4(3)
_computing_cell_refinement 'CrysAlisPro 1.171.43.106a (Rigaku OD, 2024)'
_computing_data_collection 'CrysAlisPro 1.171.43.106a (Rigaku OD, 2024)'
_computing_data_reduction 'CrysAlisPro 1.171.43.106a (Rigaku OD, 2024)'
_computing_molecular_graphics 'Olex2 1.3 (Dolomanov et al., 2009)'
_computing_publication_material 'Olex2 1.3 (Dolomanov et al., 2009)'
_computing_structure_refinement 'SHELXL 2016/4 (Sheldrick, 2015)'
_computing_structure_solution 'SHELXT 2014/5 (Sheldrick, 2014)'
_diffrn_ambient_environment N~2~
_diffrn_ambient_temperature 224(100)
_diffrn_detector 'Hybrid Pixel Array Detector'
_diffrn_detector_area_resol_mean 10.0000
_diffrn_detector_type HyPix
_diffrn_measured_fraction_theta_full 0.999
_diffrn_measured_fraction_theta_max 0.793
_diffrn_measurement_details
;
List of Runs (angles in degrees, time in seconds):

  # Type    Start    End  Width  t~exp~   \w     \q     \k     \f   Frames
#--------------------------------------------------------------------------
  1  \w     15.00  40.00   0.50    7.00    --    6.31  82.00   8.00   50
  2  \w     11.00  79.00   0.50    7.00    --    6.31  77.00-101.00  136
  3  \w    -23.00  27.00   0.50    7.00    --   -5.22 -99.00  90.00  100
  4  \w     -7.00  34.00   0.50    7.00    --    6.31 -99.00  90.00   82
;
_diffrn_measurement_device 'four-circle diffractometer'
_diffrn_measurement_device_type 'XtaLAB Synergy, Single source at home/near, HyPix'
_diffrn_measurement_method '\w scans'
_diffrn_orient_matrix_type 'CrysAlisPro convention (1999,Acta A55,543-557)'
_diffrn_orient_matrix_UB_11 0.0133124000
_diffrn_orient_matrix_UB_12 -0.0180812000
_diffrn_orient_matrix_UB_13 0.0505623000
_diffrn_orient_matrix_UB_21 0.0328148000
_diffrn_orient_matrix_UB_22 0.0239173000
_diffrn_orient_matrix_UB_23 0.0131158000
_diffrn_orient_matrix_UB_31 -0.0317419000
_diffrn_orient_matrix_UB_32 0.0172317000
_diffrn_orient_matrix_UB_33 0.0347984000
_diffrn_radiation_monochromator mirror
_diffrn_radiation_probe x-ray
_diffrn_radiation_type 'Mo K\a'
_diffrn_radiation_wavelength 0.71073
_diffrn_reflns_av_R_equivalents 0.1005
_diffrn_reflns_av_unetI/netI 0.0822
_diffrn_reflns_Laue_measured_fraction_full 0.999
_diffrn_reflns_Laue_measured_fraction_max 0.793
_diffrn_reflns_limit_h_max 13
_diffrn_reflns_limit_h_min -18
_diffrn_reflns_limit_k_max 16
_diffrn_reflns_limit_k_min -14
_diffrn_reflns_limit_l_max 26
_diffrn_reflns_limit_l_min -29
_diffrn_reflns_number 20086
_diffrn_reflns_point_group_measured_fraction_full 0.935
_diffrn_reflns_point_group_measured_fraction_max 0.705
_diffrn_reflns_theta_full 25.242
_diffrn_reflns_theta_max 31.197
_diffrn_reflns_theta_min 1.988
_diffrn_source 'micro-focus sealed X-ray tube'
_diffrn_source_type 'PhotonJet (Mo) X-ray Source'
_exptl_absorpt_coefficient_mu 0.104
_exptl_absorpt_correction_T_max 1.00000
_exptl_absorpt_correction_T_min 0.56231
_exptl_absorpt_correction_type multi-scan
_exptl_absorpt_process_details
;
CrysAlisPro 1.171.43.106a (Rigaku Oxford Diffraction, 2024)
Empirical absorption correction using spherical harmonics,
implemented in SCALE3 ABSPACK scaling algorithm.
;
_exptl_crystal_colour 'clear light colourless'
_exptl_crystal_colour_lustre clear
_exptl_crystal_colour_modifier light
_exptl_crystal_colour_primary colourless
_exptl_crystal_density_diffrn 1.404
_exptl_crystal_description cube
_exptl_crystal_F_000 1520
_exptl_crystal_preparation 'SLOW EVAPORATION IN ETHANOL AND CHLOROFORM'
_exptl_crystal_recrystallization_method 'SLOW EVAPORATION IN ETHANOL AND CHLOROFORM'
_exptl_crystal_size_max 0.1
_exptl_crystal_size_mid 0.1
_exptl_crystal_size_min 0.1
_refine_diff_density_max 0.389
_refine_diff_density_min -0.311
_refine_diff_density_rms 0.072
_refine_ls_abs_structure_details
;
 Flack x determined using 1779 quotients [(I+)-(I-)]/[(I+)+(I-)]
 (Parsons, Flack and Wagner, Acta Cryst. B69 (2013) 249-259).
;
_refine_ls_abs_structure_Flack -0.9(10)
_refine_ls_extinction_method none
_refine_ls_goodness_of_fit_ref 1.072
_refine_ls_hydrogen_treatment constr
_refine_ls_matrix_type full
_refine_ls_number_parameters 491
_refine_ls_number_reflns 7915
_refine_ls_number_restraints 1
_refine_ls_restrained_S_all 1.072
_refine_ls_R_factor_all 0.1026
_refine_ls_R_factor_gt 0.0657
_refine_ls_shift/su_max 0.001
_refine_ls_shift/su_mean 0.000
_refine_ls_structure_factor_coef Fsqd
_refine_ls_weighting_details 'w=1/[\s^2^(Fo^2^)+(0.0980P)^2^+0.1602P] where P=(Fo^2^+2Fc^2^)/3'
_refine_ls_weighting_scheme calc
_refine_ls_wR_factor_gt 0.1701
_refine_ls_wR_factor_ref 0.1935
_reflns_Friedel_coverage 0.735
_reflns_Friedel_fraction_full 0.866
_reflns_Friedel_fraction_max 0.613
_reflns_number_gt 5351
_reflns_number_total 7915
_reflns_threshold_expression 'I > 2\s(I)'
_cod_data_source_file d5ob01524c2.cif
_cod_data_source_block 3d_auto
_cod_depositor_comments 'Adding full bibliography for 7160843--7160844.cif.'
_cod_database_code 7160844
_shelx_shelxl_version_number 2016/4
_chemical_oxdiff_formula 'C H N O F'
_chemical_oxdiff_usercomment 11-01-2025
_shelx_space_group_comment
;
The symmetry employed for this shelxl refinement is uniquely defined
by the following loop, which should always be used as a source of
symmetry information in preference to the above space-group names.
They are only intended as comments.
;
_shelx_estimated_absorpt_t_max 0.990
_shelx_estimated_absorpt_t_min 0.990
_reflns_odcompleteness_completeness 99.77
_reflns_odcompleteness_iscentric 1
_reflns_odcompleteness_theta 26.32
_olex2_refinement_description
;
1. Fixed Uiso
 At 1.2 times of:
  All C(H) groups, All C(H,H) groups
 At 1.5 times of:
  All C(H,H,H) groups
2.a Ternary CH refined with riding coordinates:
 C00J(H00J), C00W(H00W)
2.b Secondary CH2 refined with riding coordinates:
 C00Z(H00A,H00B), C019(H01K,H01L)
2.c Aromatic/amide H refined with riding coordinates:
 C00I(H00I), C00V(H00V), C00Y(H00Y), C012(H012), C014(H014), C015(H015),
 C016(H016), C017(H017), C018(H018), C01A(H01D), C01C(H01M), C01F(H01F),
 C01G(H01G), C01H(H01H)
2.d Idealised Me refined as rotating group:
 C011(H01A,H01B,H01C), C01D(H01N,H01O,H01P), C01E(H01Q,H01R,H01S), C01I(H01E,
 H01I,H01J)
;
_olex2_submission_original_sample_id RMS-28
_olex2_submission_special_instructions 'No special instructions were received'
_oxdiff_exptl_absorpt_empirical_details
;
Empirical correction (ABSPACK) includes:
- Absorption correction using spherical harmonics
- Frame scaling
;
_oxdiff_exptl_absorpt_empirical_full_max 3.676
_oxdiff_exptl_absorpt_empirical_full_min 0.677

loop_
_space_group_symop_operation_xyz
'x, y, z'
'-x, -y, z+1/2'
'x+1/2, -y+1/2, z'
'-x+1/2, y+1/2, z+1/2'

loop_
_atom_site_label
_atom_site_type_symbol
_atom_site_fract_x
_atom_site_fract_y
_atom_site_fract_z
_atom_site_U_iso_or_equiv
_atom_site_adp_type
_atom_site_occupancy
_atom_site_site_symmetry_order
_atom_site_calc_flag
_atom_site_refinement_flags_posn
_atom_site_refinement_flags_adp
_atom_site_refinement_flags_occupancy
_atom_site_disorder_assembly
_atom_site_disorder_group
F001 F 0.5675(3) 1.0611(2) 0.4550(2) 0.0551(9) Uani 1 1 d . . . . .
O002 O 0.5064(3) 0.5047(3) 0.47728(18) 0.0367(8) Uani 1 1 d . . . . .
O003 O 0.3177(3) 0.6411(3) 0.3949(2) 0.0452(10) Uani 1 1 d . . . . .
O004 O 0.7689(3) 0.5130(3) 0.52536(18) 0.0389(8) Uani 1 1 d . . . . .
O005 O 0.5829(2) 0.6400(3) 0.61154(19) 0.0412(9) Uani 1 1 d . . . . .
N006 N 0.6337(3) 0.4366(3) 0.42942(19) 0.0290(9) Uani 1 1 d . . . . .
O007 O 1.0295(3) 0.4174(4) 0.6234(2) 0.0539(12) Uani 1 1 d . . . . .
F008 F 0.8203(3) 1.0637(3) 0.5503(2) 0.0710(13) Uani 1 1 d . . . . .
O009 O 0.7649(3) 0.4179(4) 0.3728(2) 0.0506(11) Uani 1 1 d . . . . .
N00A N 0.7919(3) 0.5573(3) 0.68118(19) 0.0318(9) Uani 1 1 d . . . . .
N00B N 0.5243(3) 0.5628(3) 0.32016(19) 0.0303(9) Uani 1 1 d . . . . .
N00C N 0.6223(3) 0.4626(4) 0.6561(2) 0.0328(9) Uani 1 1 d . . . . .
N00D N 0.3561(3) 0.4660(4) 0.3480(2) 0.0348(10) Uani 1 1 d . . . . .
N00E N 0.9011(3) 0.4411(3) 0.5645(2) 0.0359(10) Uani 1 1 d . . . . .
C00F C 0.4652(3) 0.6223(4) 0.3528(2) 0.0292(10) Uani 1 1 d . . . . .
C00G C 0.5783(3) 0.5245(4) 0.4526(2) 0.0283(10) Uani 1 1 d . . . . .
C00H C 0.3735(3) 0.5798(4) 0.3672(2) 0.0335(11) Uani 1 1 d . . . . .
C00I C 0.5926(3) 0.8570(4) 0.4462(3) 0.0324(11) Uani 1 1 d . . . . .
H00I H 0.643186 0.865081 0.473127 0.039 Uiso 1 1 calc R U . . .
C00J C 0.6249(3) 0.6424(4) 0.4434(2) 0.0262(10) Uani 1 1 d . . . . .
H00J H 0.650027 0.663935 0.486544 0.031 Uiso 1 1 calc R U . . .
C00K C 0.8304(3) 0.7478(4) 0.5816(3) 0.0300(11) Uani 1 1 d . . . . .
C00L C 0.6392(3) 0.5775(4) 0.6381(2) 0.0302(10) Uani 1 1 d . . . . .
C00M C 0.5422(4) 0.9548(4) 0.4296(3) 0.0374(12) Uani 1 1 d . . . . .
C00N C 0.7578(3) 0.7364(4) 0.6243(2) 0.0276(10) Uani 1 1 d . . . . .
C00O C 0.7318(3) 0.6196(4) 0.6510(2) 0.0289(10) Uani 1 1 d . . . . .
C00P C 0.6871(4) 0.3922(4) 0.6854(2) 0.0315(11) Uani 1 1 d . . . . .
C00Q C 0.7082(3) 0.4806(4) 0.3981(2) 0.0317(10) Uani 1 1 d . . . . .
C00R C 0.4930(3) 0.7390(4) 0.3811(2) 0.0294(11) Uani 1 1 d . . . . .
C00S C 0.5033(4) 0.4482(4) 0.3013(2) 0.0320(11) Uani 1 1 d . . . . .
C00T C 0.5675(3) 0.7457(4) 0.4224(3) 0.0282(10) Uani 1 1 d . . . . .
C00U C 0.8430(3) 0.5295(4) 0.5469(2) 0.0295(10) Uani 1 1 d . . . . .
C00V C 0.7067(4) 0.8352(5) 0.6400(3) 0.0349(11) Uani 1 1 d . . . . .
H00V H 0.656440 0.826158 0.667150 0.042 Uiso 1 1 calc R U . . .
C00W C 0.8890(3) 0.6477(4) 0.5579(2) 0.0309(10) Uani 1 1 d . . . . .
H00W H 0.912582 0.672598 0.514858 0.037 Uiso 1 1 calc R U . . .
C00X C 0.7711(4) 0.4425(4) 0.6994(2) 0.0328(11) Uani 1 1 d . . . . .
C00Y C 0.4433(4) 0.8401(4) 0.3661(3) 0.0368(11) Uani 1 1 d . . . . .
H00Y H 0.392355 0.833735 0.339336 0.044 Uiso 1 1 calc R U . . .
C00Z C 0.7053(3) 0.6135(4) 0.3995(2) 0.0303(10) Uani 1 1 d . . . . .
H00A H 0.696566 0.645561 0.355529 0.036 Uiso 1 1 calc R U . . .
H00B H 0.760755 0.645927 0.417748 0.036 Uiso 1 1 calc R U . . .
C010 C 0.9749(4) 0.4822(4) 0.5989(2) 0.0345(11) Uani 1 1 d . . . . .
C011 C 0.6149(4) 0.3114(4) 0.4376(3) 0.0423(13) Uani 1 1 d . . . . .
H01A H 0.642054 0.283576 0.477723 0.063 Uiso 1 1 calc R U . . .
H01B H 0.639533 0.267829 0.400940 0.063 Uiso 1 1 calc R U . . .
H01C H 0.550645 0.299283 0.439431 0.063 Uiso 1 1 calc R U . . .
C012 C 0.8235(4) 0.2579(5) 0.7428(3) 0.0481(15) Uani 1 1 d . . . . .
H012 H 0.868842 0.211986 0.762015 0.058 Uiso 1 1 calc R U . . .
C013 C 0.4202(3) 0.3955(4) 0.3171(2) 0.0335(11) Uani 1 1 d . . . . .
C014 C 0.8518(4) 0.8607(4) 0.5574(3) 0.0380(13) Uani 1 1 d . . . . .
H014 H 0.901109 0.871214 0.529500 0.046 Uiso 1 1 calc R U . . .
C015 C 0.6726(4) 0.2727(5) 0.7006(3) 0.0400(13) Uani 1 1 d . . . . .
H015 H 0.616881 0.237312 0.691769 0.048 Uiso 1 1 calc R U . . .
C016 C 0.7279(4) 0.9469(4) 0.6164(3) 0.0435(13) Uani 1 1 d . . . . .
H016 H 0.694497 1.014097 0.628302 0.052 Uiso 1 1 calc R U . . .
C017 C 0.7403(4) 0.2078(5) 0.7286(3) 0.0464(14) Uani 1 1 d . . . . .
H017 H 0.730382 0.127602 0.738322 0.056 Uiso 1 1 calc R U . . .
C018 C 0.4685(4) 0.9503(4) 0.3904(3) 0.0403(12) Uani 1 1 d . . . . .
H018 H 0.435864 1.019031 0.380145 0.048 Uiso 1 1 calc R U . . .
C019 C 0.9714(3) 0.6151(4) 0.5998(2) 0.0335(10) Uani 1 1 d . . . . .
H01K H 1.026151 0.648784 0.581122 0.040 Uiso 1 1 calc R U . . .
H01L H 0.964347 0.644512 0.644508 0.040 Uiso 1 1 calc R U . . .
C01A C 0.4061(4) 0.2770(5) 0.3029(3) 0.0413(12) Uani 1 1 d . . . . .
H01D H 0.351068 0.241132 0.313278 0.050 Uiso 1 1 calc R U . . .
C01B C 0.8000(4) 0.9546(4) 0.5750(3) 0.0425(14) Uani 1 1 d . . . . .
C01C C 0.8384(4) 0.3751(5) 0.7284(3) 0.0436(13) Uani 1 1 d . . . . .
H01M H 0.894035 0.409815 0.738133 0.052 Uiso 1 1 calc R U . . .
C01D C 0.5341(4) 0.4135(5) 0.6398(3) 0.0441(14) Uani 1 1 d . . . . .
H01N H 0.500044 0.401329 0.679568 0.066 Uiso 1 1 calc R U . . .
H01O H 0.541654 0.338548 0.617464 0.066 Uiso 1 1 calc R U . . .
H01P H 0.502260 0.468257 0.611676 0.066 Uiso 1 1 calc R U . . .
C01E C 0.8801(4) 0.3155(4) 0.5561(3) 0.0490(14) Uani 1 1 d . . . . .
H01Q H 0.860614 0.282515 0.597410 0.074 Uiso 1 1 calc R U . . .
H01R H 0.933037 0.273806 0.541120 0.074 Uiso 1 1 calc R U . . .
H01S H 0.832607 0.306876 0.524076 0.074 Uiso 1 1 calc R U . . .
C01F C 0.5692(4) 0.3810(5) 0.2704(2) 0.0390(12) Uani 1 1 d . . . . .
H01F H 0.623835 0.416352 0.258633 0.047 Uiso 1 1 calc R U . . .
C01G C 0.4735(5) 0.2119(5) 0.2734(2) 0.0460(14) Uani 1 1 d . . . . .
H01G H 0.463926 0.131375 0.264238 0.055 Uiso 1 1 calc R U . . .
C01H C 0.5547(5) 0.2635(5) 0.2571(3) 0.0458(14) Uani 1 1 d . . . . .
H01H H 0.599760 0.218122 0.237105 0.055 Uiso 1 1 calc R U . . .
C01I C 0.2680(4) 0.4168(6) 0.3649(4) 0.0531(16) Uani 1 1 d . . . . .
H01E H 0.275127 0.357099 0.398523 0.080 Uiso 1 1 calc R U . . .
H01I H 0.241283 0.381243 0.326485 0.080 Uiso 1 1 calc R U . . .
H01J H 0.229537 0.479555 0.380904 0.080 Uiso 1 1 calc R U . . .

loop_
_atom_site_aniso_label
_atom_site_aniso_U_11
_atom_site_aniso_U_22
_atom_site_aniso_U_33
_atom_site_aniso_U_23
_atom_site_aniso_U_13
_atom_site_aniso_U_12
F001 0.065(2) 0.0247(14) 0.075(2) -0.0046(16) 0.002(2) -0.0041(13)
O002 0.036(2) 0.0322(17) 0.0414(19) 0.0021(15) 0.0114(17) 0.0002(14)
O003 0.036(2) 0.040(2) 0.060(2) -0.0009(18) 0.0129(19) 0.0035(15)
O004 0.043(2) 0.0377(19) 0.0361(18) -0.0045(16) -0.0099(17) 0.0009(15)
O005 0.033(2) 0.0348(19) 0.056(2) 0.0052(16) -0.0103(18) -0.0012(14)
N006 0.032(2) 0.0256(19) 0.0289(19) -0.0036(16) -0.0016(17) -0.0001(16)
O007 0.039(3) 0.047(2) 0.075(3) 0.014(2) -0.011(2) 0.0051(17)
F008 0.081(3) 0.0236(15) 0.109(3) 0.0138(19) 0.031(3) -0.0014(16)
O009 0.040(3) 0.048(2) 0.064(3) -0.017(2) 0.010(2) 0.0081(17)
N00A 0.034(2) 0.035(2) 0.0266(19) 0.0029(17) -0.0004(17) -0.0027(17)
N00B 0.033(2) 0.0308(19) 0.0274(19) -0.0032(16) 0.0019(18) -0.0033(16)
N00C 0.037(3) 0.032(2) 0.030(2) 0.0023(17) -0.0047(19) -0.0079(17)
N00D 0.030(2) 0.038(2) 0.036(2) -0.0001(19) 0.0031(19) -0.0082(17)
N00E 0.036(2) 0.0248(19) 0.047(2) 0.0016(18) -0.001(2) 0.0002(16)
C00F 0.027(3) 0.032(2) 0.028(2) 0.001(2) 0.000(2) -0.0010(18)
C00G 0.032(3) 0.027(2) 0.026(2) -0.0009(19) 0.001(2) 0.0038(18)
C00H 0.032(3) 0.037(3) 0.032(2) 0.001(2) -0.002(2) 0.000(2)
C00I 0.029(3) 0.026(2) 0.042(3) -0.002(2) 0.002(2) -0.0036(18)
C00J 0.023(3) 0.027(2) 0.029(2) 0.000(2) 0.000(2) 0.0031(17)
C00K 0.030(3) 0.030(3) 0.030(3) -0.0007(18) 0.002(2) -0.0024(19)
C00L 0.030(3) 0.033(2) 0.028(2) 0.0025(19) 0.002(2) -0.0066(19)
C00M 0.042(3) 0.022(2) 0.048(3) -0.001(2) 0.013(3) -0.0059(19)
C00N 0.029(2) 0.027(2) 0.026(2) -0.0008(18) -0.001(2) -0.0040(18)
C00O 0.030(3) 0.031(2) 0.026(2) -0.0024(19) 0.004(2) -0.0016(18)
C00P 0.036(3) 0.035(3) 0.023(2) 0.0039(19) 0.000(2) -0.0025(19)
C00Q 0.027(3) 0.037(2) 0.031(2) -0.005(2) -0.003(2) 0.0001(19)
C00R 0.032(3) 0.025(2) 0.032(3) 0.0034(18) 0.005(2) 0.0013(18)
C00S 0.034(3) 0.037(3) 0.024(2) -0.002(2) -0.001(2) -0.0032(19)
C00T 0.028(2) 0.023(2) 0.033(3) 0.0015(18) 0.005(2) -0.0001(17)
C00U 0.033(3) 0.033(2) 0.023(2) -0.0007(18) -0.001(2) 0.0030(19)
C00V 0.032(3) 0.036(3) 0.036(3) -0.004(2) 0.001(2) -0.002(2)
C00W 0.032(3) 0.032(3) 0.029(2) 0.001(2) 0.005(2) 0.0009(18)
C00X 0.038(3) 0.036(3) 0.024(2) 0.0077(19) -0.002(2) -0.002(2)
C00Y 0.033(3) 0.038(3) 0.040(3) 0.009(2) 0.004(2) 0.006(2)
C00Z 0.028(3) 0.031(2) 0.032(2) 0.002(2) 0.002(2) -0.0002(18)
C010 0.031(3) 0.042(3) 0.030(2) 0.003(2) -0.003(2) 0.003(2)
C011 0.053(4) 0.024(2) 0.050(3) -0.002(2) 0.000(3) 0.002(2)
C012 0.062(4) 0.046(3) 0.036(3) 0.015(2) 0.002(3) 0.009(3)
C013 0.036(3) 0.039(3) 0.025(2) -0.001(2) -0.001(2) -0.003(2)
C014 0.040(3) 0.030(3) 0.044(3) 0.003(2) 0.012(3) -0.005(2)
C015 0.057(4) 0.030(2) 0.033(3) 0.006(2) 0.001(2) -0.007(2)
C016 0.042(3) 0.028(3) 0.060(3) -0.010(2) 0.002(3) 0.001(2)
C017 0.067(4) 0.035(3) 0.037(3) 0.010(2) 0.004(3) 0.000(3)
C018 0.045(3) 0.027(2) 0.049(3) 0.010(2) 0.005(3) 0.008(2)
C019 0.025(3) 0.042(3) 0.033(2) -0.002(2) -0.002(2) -0.002(2)
C01A 0.050(4) 0.041(3) 0.032(3) 0.000(2) 0.000(2) -0.012(2)
C01B 0.047(3) 0.020(2) 0.062(4) 0.001(2) 0.004(3) -0.006(2)
C01C 0.041(3) 0.055(3) 0.035(3) 0.013(3) -0.002(2) 0.001(2)
C01D 0.041(4) 0.044(3) 0.047(3) 0.006(2) -0.003(3) -0.014(2)
C01E 0.056(4) 0.026(2) 0.065(4) -0.001(2) -0.010(3) -0.003(2)
C01F 0.042(3) 0.047(3) 0.027(2) -0.008(2) 0.001(2) -0.004(2)
C01G 0.073(5) 0.036(3) 0.029(2) -0.006(2) -0.003(3) -0.004(3)
C01H 0.054(4) 0.054(3) 0.029(3) -0.012(2) -0.002(3) 0.003(3)
C01I 0.039(4) 0.056(4) 0.064(4) -0.006(3) 0.017(3) -0.011(3)

loop_
_atom_type_symbol
_atom_type_description
_atom_type_scat_dispersion_real
_atom_type_scat_dispersion_imag
_atom_type_scat_source
C C 0.0033 0.0016 'International Tables Vol C Tables 4.2.6.8 and 6.1.1.4'
H H 0.0000 0.0000 'International Tables Vol C Tables 4.2.6.8 and 6.1.1.4'
F F 0.0171 0.0103 'International Tables Vol C Tables 4.2.6.8 and 6.1.1.4'
N N 0.0061 0.0033 'International Tables Vol C Tables 4.2.6.8 and 6.1.1.4'
O O 0.0106 0.0060 'International Tables Vol C Tables 4.2.6.8 and 6.1.1.4'

loop_
_geom_angle_atom_site_label_1
_geom_angle_atom_site_label_2
_geom_angle_atom_site_label_3
_geom_angle
_geom_angle_site_symmetry_1
_geom_angle_site_symmetry_3
_geom_angle_publ_flag
C00G N006 C00Q 112.7(4) . . ?
C00G N006 C011 123.2(4) . . ?
C00Q N006 C011 124.1(4) . . ?
C00O N00A C00X 118.8(4) . . ?
C00F N00B C00S 118.3(4) . . ?
C00L N00C C00P 122.0(4) . . ?
C00L N00C C01D 117.5(4) . . ?
C00P N00C C01D 120.4(4) . . ?
C00H N00D C013 122.4(4) . . ?
C00H N00D C01I 117.2(4) . . ?
C013 N00D C01I 120.3(4) . . ?
C00U N00E C010 113.0(4) . . ?
C00U N00E C01E 122.7(5) . . ?
C010 N00E C01E 123.7(4) . . ?
N00B C00F C00H 124.4(4) . . ?
N00B C00F C00R 117.8(4) . . ?
C00H C00F C00R 117.7(4) . . ?
O002 C00G N006 123.1(4) . . ?
O002 C00G C00J 128.5(4) . . ?
N006 C00G C00J 108.4(4) . . ?
O003 C00H N00D 122.4(5) . . ?
O003 C00H C00F 122.6(5) . . ?
N00D C00H C00F 115.0(4) . . ?
C00M C00I H00I 120.4 . . ?
C00M C00I C00T 119.2(5) . . ?
C00T C00I H00I 120.4 . . ?
C00G C00J H00J 106.2 . . ?
C00G C00J C00Z 104.1(4) . . ?
C00T C00J C00G 117.1(4) . . ?
C00T C00J H00J 106.2 . . ?
C00T C00J C00Z 116.1(4) . . ?
C00Z C00J H00J 106.2 . . ?
C00N C00K C00W 125.5(4) . . ?
C00N C00K C014 118.7(4) . . ?
C014 C00K C00W 115.8(5) . . ?
O005 C00L N00C 122.5(5) . . ?
O005 C00L C00O 122.2(4) . . ?
N00C C00L C00O 115.3(4) . . ?
F001 C00M C00I 117.5(5) . . ?
F001 C00M C018 118.7(5) . . ?
C018 C00M C00I 123.8(5) . . ?
C00K C00N C00O 121.1(4) . . ?
C00V C00N C00K 119.7(4) . . ?
C00V C00N C00O 119.2(4) . . ?
N00A C00O C00L 123.7(4) . . ?
N00A C00O C00N 118.6(4) . . ?
C00N C00O C00L 117.6(4) . . ?
N00C C00P C00X 118.5(4) . . ?
N00C C00P C015 122.7(5) . . ?
C015 C00P C00X 118.7(5) . . ?
N006 C00Q C00Z 109.2(4) . . ?
O009 C00Q N006 123.3(5) . . ?
O009 C00Q C00Z 127.5(5) . . ?
C00T C00R C00F 120.1(4) . . ?
C00Y C00R C00F 119.2(5) . . ?
C00Y C00R C00T 120.7(4) . . ?
N00B C00S C013 121.8(4) . . ?
N00B C00S C01F 118.4(5) . . ?
C01F C00S C013 119.6(5) . . ?
C00I C00T C00J 116.4(5) . . ?
C00I C00T C00R 118.1(4) . . ?
C00R C00T C00J 125.5(4) . . ?
O004 C00U N00E 124.3(4) . . ?
O004 C00U C00W 127.2(4) . . ?
N00E C00U C00W 108.4(4) . . ?
C00N C00V H00V 119.1 . . ?
C016 C00V C00N 121.7(5) . . ?
C016 C00V H00V 119.1 . . ?
C00K C00W C00U 116.4(4) . . ?
C00K C00W H00W 106.2 . . ?
C00K C00W C019 117.4(4) . . ?
C00U C00W H00W 106.2 . . ?
C00U C00W C019 103.4(4) . . ?
C019 C00W H00W 106.2 . . ?
N00A C00X C00P 121.5(4) . . ?
N00A C00X C01C 117.7(5) . . ?
C01C C00X C00P 120.6(5) . . ?
C00R C00Y H00Y 119.7 . . ?
C018 C00Y C00R 120.6(5) . . ?
C018 C00Y H00Y 119.7 . . ?
C00J C00Z H00A 110.9 . . ?
C00J C00Z H00B 110.9 . . ?
C00Q C00Z C00J 104.3(4) . . ?
C00Q C00Z H00A 110.9 . . ?
C00Q C00Z H00B 110.9 . . ?
H00A C00Z H00B 108.9 . . ?
O007 C010 N00E 123.0(5) . . ?
O007 C010 C019 128.8(5) . . ?
N00E C010 C019 108.3(4) . . ?
N006 C011 H01A 109.5 . . ?
N006 C011 H01B 109.5 . . ?
N006 C011 H01C 109.5 . . ?
H01A C011 H01B 109.5 . . ?
H01A C011 H01C 109.5 . . ?
H01B C011 H01C 109.5 . . ?
C017 C012 H012 120.3 . . ?
C01C C012 H012 120.3 . . ?
C01C C012 C017 119.4(5) . . ?
N00D C013 C00S 117.7(4) . . ?
C01A C013 N00D 122.7(5) . . ?
C01A C013 C00S 119.5(5) . . ?
C00K C014 H014 120.5 . . ?
C01B C014 C00K 119.0(5) . . ?
C01B C014 H014 120.5 . . ?
C00P C015 H015 120.2 . . ?
C017 C015 C00P 119.5(6) . . ?
C017 C015 H015 120.2 . . ?
C00V C016 H016 121.6 . . ?
C01B C016 C00V 116.8(5) . . ?
C01B C016 H016 121.6 . . ?
C012 C017 H017 119.2 . . ?
C015 C017 C012 121.7(5) . . ?
C015 C017 H017 119.2 . . ?
C00M C018 C00Y 117.5(5) . . ?
C00M C018 H018 121.3 . . ?
C00Y C018 H018 121.3 . . ?
C00W C019 H01K 110.7 . . ?
C00W C019 H01L 110.7 . . ?
C010 C019 C00W 105.0(4) . . ?
C010 C019 H01K 110.7 . . ?
C010 C019 H01L 110.7 . . ?
H01K C019 H01L 108.8 . . ?
C013 C01A H01D 120.2 . . ?
C01G C01A C013 119.6(5) . . ?
C01G C01A H01D 120.2 . . ?
F008 C01B C016 117.3(5) . . ?
C014 C01B F008 118.7(5) . . ?
C014 C01B C016 124.0(5) . . ?
C00X C01C H01M 120.0 . . ?
C012 C01C C00X 120.1(6) . . ?
C012 C01C H01M 120.0 . . ?
N00C C01D H01N 109.5 . . ?
N00C C01D H01O 109.5 . . ?
N00C C01D H01P 109.5 . . ?
H01N C01D H01O 109.5 . . ?
H01N C01D H01P 109.5 . . ?
H01O C01D H01P 109.5 . . ?
N00E C01E H01Q 109.5 . . ?
N00E C01E H01R 109.5 . . ?
N00E C01E H01S 109.5 . . ?
H01Q C01E H01R 109.5 . . ?
H01Q C01E H01S 109.5 . . ?
H01R C01E H01S 109.5 . . ?
C00S C01F H01F 119.8 . . ?
C01H C01F C00S 120.4(6) . . ?
C01H C01F H01F 119.8 . . ?
C01A C01G H01G 119.4 . . ?
C01A C01G C01H 121.1(5) . . ?
C01H C01G H01G 119.4 . . ?
C01F C01H C01G 119.8(6) . . ?
C01F C01H H01H 120.1 . . ?
C01G C01H H01H 120.1 . . ?
N00D C01I H01E 109.5 . . ?
N00D C01I H01I 109.5 . . ?
N00D C01I H01J 109.5 . . ?
H01E C01I H01I 109.5 . . ?
H01E C01I H01J 109.5 . . ?
H01I C01I H01J 109.5 . . ?

loop_
_geom_bond_atom_site_label_1
_geom_bond_atom_site_label_2
_geom_bond_distance
_geom_bond_site_symmetry_2
_geom_bond_publ_flag
F001 C00M 1.364(6) . ?
O002 C00G 1.207(6) . ?
O003 C00H 1.223(6) . ?
O004 C00U 1.205(6) . ?
O005 C00L 1.226(6) . ?
N006 C00G 1.377(6) . ?
N006 C00Q 1.377(7) . ?
N006 C011 1.452(6) . ?
O007 C010 1.205(6) . ?
F008 C01B 1.367(6) . ?
O009 C00Q 1.220(6) . ?
N00A C00O 1.297(6) . ?
N00A C00X 1.386(6) . ?
N00B C00F 1.295(6) . ?
N00B C00S 1.388(6) . ?
N00C C00L 1.373(6) . ?
N00C C00P 1.389(7) . ?
N00C C01D 1.467(7) . ?
N00D C00H 1.371(6) . ?
N00D C013 1.397(7) . ?
N00D C01I 1.468(7) . ?
N00E C00U 1.371(6) . ?
N00E C010 1.388(7) . ?
N00E C01E 1.464(6) . ?
C00F C00H 1.480(7) . ?
C00F C00R 1.500(6) . ?
C00G C00J 1.515(6) . ?
C00I H00I 0.9400 . ?
C00I C00M 1.379(7) . ?
C00I C00T 1.400(6) . ?
C00J H00J 0.9900 . ?
C00J C00T 1.510(6) . ?
C00J C00Z 1.536(7) . ?
C00K C00N 1.398(7) . ?
C00K C00W 1.510(6) . ?
C00K C014 1.406(7) . ?
C00L C00O 1.485(7) . ?
C00M C018 1.364(8) . ?
C00N C00O 1.480(6) . ?
C00N C00V 1.391(7) . ?
C00P C00X 1.408(7) . ?
C00P C015 1.403(7) . ?
C00Q C00Z 1.502(7) . ?
C00R C00T 1.400(7) . ?
C00R C00Y 1.397(7) . ?
C00S C013 1.413(7) . ?
C00S C01F 1.394(7) . ?
C00U C00W 1.518(7) . ?
C00V H00V 0.9400 . ?
C00V C016 1.388(7) . ?
C00W H00W 0.9900 . ?
C00W C019 1.545(7) . ?
C00X C01C 1.393(7) . ?
C00Y H00Y 0.9400 . ?
C00Y C018 1.393(7) . ?
C00Z H00A 0.9800 . ?
C00Z H00B 0.9800 . ?
C010 C019 1.503(7) . ?
C011 H01A 0.9700 . ?
C011 H01B 0.9700 . ?
C011 H01C 0.9700 . ?
C012 H012 0.9400 . ?
C012 C017 1.395(9) . ?
C012 C01C 1.376(8) . ?
C013 C01A 1.386(7) . ?
C014 H014 0.9400 . ?
C014 C01B 1.361(8) . ?
C015 H015 0.9400 . ?
C015 C017 1.375(8) . ?
C016 H016 0.9400 . ?
C016 C01B 1.375(8) . ?
C017 H017 0.9400 . ?
C018 H018 0.9400 . ?
C019 H01K 0.9800 . ?
C019 H01L 0.9800 . ?
C01A H01D 0.9400 . ?
C01A C01G 1.386(9) . ?
C01C H01M 0.9400 . ?
C01D H01N 0.9700 . ?
C01D H01O 0.9700 . ?
C01D H01P 0.9700 . ?
C01E H01Q 0.9700 . ?
C01E H01R 0.9700 . ?
C01E H01S 0.9700 . ?
C01F H01F 0.9400 . ?
C01F C01H 1.373(8) . ?
C01G H01G 0.9400 . ?
C01G C01H 1.386(10) . ?
C01H H01H 0.9400 . ?
C01I H01E 0.9700 . ?
C01I H01I 0.9700 . ?
C01I H01J 0.9700 . ?

loop_
_geom_torsion_atom_site_label_1
_geom_torsion_atom_site_label_2
_geom_torsion_atom_site_label_3
_geom_torsion_atom_site_label_4
_geom_torsion
_geom_torsion_site_symmetry_1
_geom_torsion_site_symmetry_2
_geom_torsion_site_symmetry_3
_geom_torsion_site_symmetry_4
_geom_torsion_publ_flag
F001 C00M C018 C00Y -178.8(5) . . . . ?
O002 C00G C00J C00T -41.0(7) . . . . ?
O002 C00G C00J C00Z -170.7(5) . . . . ?
O004 C00U C00W C00K 37.4(7) . . . . ?
O004 C00U C00W C019 167.7(5) . . . . ?
O005 C00L C00O N00A 177.3(5) . . . . ?
O005 C00L C00O C00N -6.4(7) . . . . ?
N006 C00G C00J C00T 140.9(4) . . . . ?
N006 C00G C00J C00Z 11.2(5) . . . . ?
N006 C00Q C00Z C00J 6.9(5) . . . . ?
O007 C010 C019 C00W 177.5(6) . . . . ?
O009 C00Q C00Z C00J -174.6(5) . . . . ?
N00A C00X C01C C012 -174.9(5) . . . . ?
N00B C00F C00H O003 -175.6(5) . . . . ?
N00B C00F C00H N00D 5.2(7) . . . . ?
N00B C00F C00R C00T -55.4(6) . . . . ?
N00B C00F C00R C00Y 125.2(5) . . . . ?
N00B C00S C013 N00D 5.1(7) . . . . ?
N00B C00S C013 C01A -173.5(5) . . . . ?
N00B C00S C01F C01H 173.1(5) . . . . ?
N00C C00L C00O N00A -4.8(7) . . . . ?
N00C C00L C00O C00N 171.6(4) . . . . ?
N00C C00P C00X N00A -4.0(7) . . . . ?
N00C C00P C00X C01C -179.6(5) . . . . ?
N00C C00P C015 C017 178.9(5) . . . . ?
N00D C013 C01A C01G -178.6(5) . . . . ?
N00E C00U C00W C00K -143.9(4) . . . . ?
N00E C00U C00W C019 -13.6(5) . . . . ?
N00E C010 C019 C00W -3.4(5) . . . . ?
C00F N00B C00S C013 -0.4(7) . . . . ?
C00F N00B C00S C01F -175.3(5) . . . . ?
C00F C00R C00T C00I 178.2(4) . . . . ?
C00F C00R C00T C00J -1.0(8) . . . . ?
C00F C00R C00Y C018 -178.6(5) . . . . ?
C00G N006 C00Q O009 -178.4(5) . . . . ?
C00G N006 C00Q C00Z 0.1(6) . . . . ?
C00G C00J C00T C00I 146.9(4) . . . . ?
C00G C00J C00T C00R -33.9(7) . . . . ?
C00G C00J C00Z C00Q -10.6(5) . . . . ?
C00H N00D C013 C00S -4.7(7) . . . . ?
C00H N00D C013 C01A 173.8(5) . . . . ?
C00H C00F C00R C00T 121.3(5) . . . . ?
C00H C00F C00R C00Y -58.1(6) . . . . ?
C00I C00M C018 C00Y 0.1(8) . . . . ?
C00K C00N C00O N00A 54.8(6) . . . . ?
C00K C00N C00O C00L -121.7(5) . . . . ?
C00K C00N C00V C016 -2.8(8) . . . . ?
C00K C00W C019 C010 139.6(4) . . . . ?
C00K C014 C01B F008 -178.8(5) . . . . ?
C00K C014 C01B C016 1.2(10) . . . . ?
C00L N00C C00P C00X 2.9(7) . . . . ?
C00L N00C C00P C015 -176.2(5) . . . . ?
C00M C00I C00T C00J -179.1(5) . . . . ?
C00M C00I C00T C00R 1.7(7) . . . . ?
C00N C00K C00W C00U 35.0(7) . . . . ?
C00N C00K C00W C019 -88.3(6) . . . . ?
C00N C00K C014 C01B -1.6(8) . . . . ?
C00N C00V C016 C01B 2.3(8) . . . . ?
C00O N00A C00X C00P 0.7(7) . . . . ?
C00O N00A C00X C01C 176.4(5) . . . . ?
C00O C00N C00V C016 179.9(5) . . . . ?
C00P N00C C00L O005 179.1(5) . . . . ?
C00P N00C C00L C00O 1.2(6) . . . . ?
C00P C00X C01C C012 0.8(8) . . . . ?
C00P C015 C017 C012 0.5(9) . . . . ?
C00Q N006 C00G O002 174.4(5) . . . . ?
C00Q N006 C00G C00J -7.4(6) . . . . ?
C00R C00F C00H O003 8.0(7) . . . . ?
C00R C00F C00H N00D -171.2(4) . . . . ?
C00R C00Y C018 C00M -0.8(8) . . . . ?
C00S N00B C00F C00H -4.9(7) . . . . ?
C00S N00B C00F C00R 171.5(4) . . . . ?
C00S C013 C01A C01G -0.1(8) . . . . ?
C00S C01F C01H C01G 1.2(8) . . . . ?
C00T C00I C00M F001 178.4(4) . . . . ?
C00T C00I C00M C018 -0.5(8) . . . . ?
C00T C00J C00Z C00Q -140.9(4) . . . . ?
C00T C00R C00Y C018 2.0(8) . . . . ?
C00U N00E C010 O007 173.5(5) . . . . ?
C00U N00E C010 C019 -5.7(6) . . . . ?
C00U C00W C019 C010 9.9(5) . . . . ?
C00V C00N C00O N00A -128.0(5) . . . . ?
C00V C00N C00O C00L 55.5(6) . . . . ?
C00V C016 C01B F008 178.5(5) . . . . ?
C00V C016 C01B C014 -1.5(9) . . . . ?
C00W C00K C00N C00O 0.2(8) . . . . ?
C00W C00K C00N C00V -177.0(5) . . . . ?
C00W C00K C014 C01B 177.9(5) . . . . ?
C00X N00A C00O C00L 3.8(7) . . . . ?
C00X N00A C00O C00N -172.5(4) . . . . ?
C00X C00P C015 C017 -0.2(8) . . . . ?
C00Y C00R C00T C00I -2.4(7) . . . . ?
C00Y C00R C00T C00J 178.4(5) . . . . ?
C00Z C00J C00T C00I -89.4(6) . . . . ?
C00Z C00J C00T C00R 89.9(6) . . . . ?
C010 N00E C00U O004 -168.8(5) . . . . ?
C010 N00E C00U C00W 12.5(6) . . . . ?
C011 N006 C00G O002 -5.8(8) . . . . ?
C011 N006 C00G C00J 172.4(4) . . . . ?
C011 N006 C00Q O009 1.8(8) . . . . ?
C011 N006 C00Q C00Z -179.7(4) . . . . ?
C013 N00D C00H O003 -179.2(5) . . . . ?
C013 N00D C00H C00F 0.0(7) . . . . ?
C013 C00S C01F C01H -2.0(8) . . . . ?
C013 C01A C01G C01H -0.6(8) . . . . ?
C014 C00K C00N C00O 179.6(5) . . . . ?
C014 C00K C00N C00V 2.4(8) . . . . ?
C014 C00K C00W C00U -144.4(5) . . . . ?
C014 C00K C00W C019 92.3(6) . . . . ?
C015 C00P C00X N00A 175.1(5) . . . . ?
C015 C00P C00X C01C -0.5(7) . . . . ?
C017 C012 C01C C00X -0.5(9) . . . . ?
C01A C01G C01H C01F 0.1(9) . . . . ?
C01C C012 C017 C015 -0.2(9) . . . . ?
C01D N00C C00L O005 2.6(7) . . . . ?
C01D N00C C00L C00O -175.3(4) . . . . ?
C01D N00C C00P C00X 179.3(5) . . . . ?
C01D N00C C00P C015 0.2(7) . . . . ?
C01E N00E C00U O004 2.8(8) . . . . ?
C01E N00E C00U C00W -175.9(5) . . . . ?
C01E N00E C010 O007 2.1(9) . . . . ?
C01E N00E C010 C019 -177.1(5) . . . . ?
C01F C00S C013 N00D 180.0(5) . . . . ?
C01F C00S C013 C01A 1.4(7) . . . . ?
C01I N00D C00H O003 -3.1(8) . . . . ?
C01I N00D C00H C00F 176.1(5) . . . . ?
C01I N00D C013 C00S 179.2(5) . . . . ?
C01I N00D C013 C01A -2.2(8) . . . . ?
